data_7032686
loop_
_publ_author_name
'Tirfoin, R\'emi'
'Chamoreau, Lise-Marie'
'Li, Yanling'
'Fleury, Benoit'
'Lisnard, Laurent'
'Journaux, Yves'

_publ_section_title
;
 Synthesis, structure and magnetic properties of phenylhydroxamate-based
 coordination clusters.
;
_journal_issue 44
_journal_name_full 'Dalton transactions (Cambridge, England : 2003)'
_journal_page_first 16805
_journal_page_last 16817
_journal_paper_doi 10.1039/c4dt02405b
_journal_volume 43
_journal_year 2014
_chemical_formula_moiety 'C72 H108 Co6 N4 O26, 2 (C2 H6 O)'
_chemical_formula_sum 'C76 H120 Co6 N4 O28'
_chemical_formula_weight 1891.33
_chemical_name_systematic
;
 ?
;
_space_group_crystal_system monoclinic
_space_group_IT_number 15
_space_group_name_Hall '-C 2yc'
_space_group_name_H-M_alt 'C 1 2/c 1'
_symmetry_space_group_name_Hall '-C 2yc'
_symmetry_space_group_name_H-M 'C 1 2/c 1'
_atom_sites_solution_hydrogens mixed
_audit_creation_method SHELXL-2013
_cell_angle_alpha 90
_cell_angle_beta 102.481(2)
_cell_angle_gamma 90
_cell_formula_units_Z 4
_cell_length_a 26.774(2)
_cell_length_b 13.9634(11)
_cell_length_c 25.5093(18)
_cell_measurement_reflns_used 9992
_cell_measurement_temperature 200(2)
_cell_measurement_theta_max 29.95
_cell_measurement_theta_min 2.73
_cell_volume 9311.4(12)
_computing_cell_refinement 'Bruker SAINT'
_computing_data_collection 'Bruker APEX2'
_computing_data_reduction 'Bruker SAINT'
_computing_molecular_graphics 'DIAMOND. Crystal Impact GbR, Bonn, Germany'
_computing_publication_material 'WinGX publication routines (Farrugia, 1999)'
_computing_structure_refinement 'SHELXL-2013 (Sheldrick, 2013)'
_computing_structure_solution 'SIR92 (Giacovazzo et al, 1993)'
_diffrn_ambient_temperature 200(2)
_diffrn_measured_fraction_theta_full 0.999
_diffrn_measured_fraction_theta_max 0.997
_diffrn_measurement_device_type 'Bruker APEX-II CCD'
_diffrn_measurement_method '\f and \w scans'
_diffrn_radiation_monochromator graphite
_diffrn_radiation_source 'fine-focus sealed tube'
_diffrn_radiation_type MoK\a
_diffrn_radiation_wavelength 0.71073
_diffrn_reflns_av_R_equivalents 0.0401
_diffrn_reflns_av_unetI/netI 0.0439
_diffrn_reflns_Laue_measured_fraction_full 0.999
_diffrn_reflns_Laue_measured_fraction_max 0.997
_diffrn_reflns_limit_h_max 35
_diffrn_reflns_limit_h_min -37
_diffrn_reflns_limit_k_max 19
_diffrn_reflns_limit_k_min -19
_diffrn_reflns_limit_l_max 35
_diffrn_reflns_limit_l_min -35
_diffrn_reflns_number 49173
_diffrn_reflns_point_group_measured_fraction_full 0.999
_diffrn_reflns_point_group_measured_fraction_max 0.997
_diffrn_reflns_theta_full 25.242
_diffrn_reflns_theta_max 30.018
_diffrn_reflns_theta_min 1.635
_exptl_absorpt_coefficient_mu 1.117
_exptl_absorpt_correction_T_max 0.746
_exptl_absorpt_correction_T_min 0.690
_exptl_absorpt_correction_type multi-scan
_exptl_absorpt_process_details
;
SADABS, Bruker AXS Inc., Madison, 
Wisconsin, USA. 
;
_exptl_crystal_colour pink
_exptl_crystal_density_diffrn 1.349
_exptl_crystal_density_method 'not measured'
_exptl_crystal_description prism
_exptl_crystal_F_000 3960
_exptl_crystal_size_max 0.27
_exptl_crystal_size_mid 0.15
_exptl_crystal_size_min 0.12
_refine_diff_density_max 0.442
_refine_diff_density_min -0.383
_refine_diff_density_rms 0.063
_refine_ls_extinction_method none
_refine_ls_goodness_of_fit_ref 1.001
_refine_ls_hydrogen_treatment constr
_refine_ls_matrix_type full
_refine_ls_number_parameters 590
_refine_ls_number_reflns 13563
_refine_ls_number_restraints 102
_refine_ls_restrained_S_all 1.019
_refine_ls_R_factor_all 0.0762
_refine_ls_R_factor_gt 0.0398
_refine_ls_shift/su_max 0.002
_refine_ls_shift/su_mean 0.000
_refine_ls_structure_factor_coef Fsqd
_refine_ls_weighting_details 'w=1/[\s^2^(Fo^2^)+(0.0431P)^2^+8.1990P] where P=(Fo^2^+2Fc^2^)/3'
_refine_ls_weighting_scheme calc
_refine_ls_wR_factor_gt 0.0871
_refine_ls_wR_factor_ref 0.1008
_reflns_Friedel_coverage 0.000
_reflns_number_gt 9251
_reflns_number_total 13563
_reflns_threshold_expression 'I > 2\s(I)'
_cod_data_source_file c4dt02405b1.cif
_cod_data_source_block rt2_43_2_0m
_cod_depositor_comments 'Adding full bibliography for 7032683--7032686.cif.'
_cod_original_cell_volume 9311.5(12)
_cod_database_code 7032686
_shelx_space_group_comment
;
The symmetry employed for this shelxl refinement is uniquely defined
by the following loop, which should always be used as a source of
symmetry information in preference to the above space-group names.
They are only intended as comments.
;
_shelxl_version_number 2013-4

loop_
_space_group_symop_operation_xyz
'x, y, z'
'-x, y, -z+1/2'
'x+1/2, y+1/2, z'
'-x+1/2, y+1/2, -z+1/2'
'-x, -y, -z'
'x, -y, z-1/2'
'-x+1/2, -y+1/2, -z'
'x+1/2, -y+1/2, z-1/2'

loop_
_atom_site_label
_atom_site_type_symbol
_atom_site_fract_x
_atom_site_fract_y
_atom_site_fract_z
_atom_site_U_iso_or_equiv
_atom_site_adp_type
_atom_site_occupancy
_atom_site_site_symmetry_order
_atom_site_calc_flag
_atom_site_refinement_flags_posn
_atom_site_refinement_flags_adp
_atom_site_refinement_flags_occupancy
_atom_site_disorder_assembly
_atom_site_disorder_group
Co1 Co 0.97784(2) 0.22857(2) 0.64052(2) 0.02789(7) Uani 1 1 d . . . . .
Co2 Co 1.0000 0.09465(3) 0.7500 0.02530(9) Uani 1 2 d S T P . .
Co3 Co 0.87000(2) 0.10803(2) 0.65946(2) 0.03031(7) Uani 1 1 d . . . . .
Co4 Co 1.0000 0.33669(3) 0.7500 0.02985(9) Uani 1 2 d S T P . .
O1 O 0.95043(5) 0.09914(9) 0.66923(5) 0.0273(3) Uani 1 1 d . . . . .
O2 O 0.87832(6) -0.02326(12) 0.62076(7) 0.0447(4) Uani 1 1 d . . . . .
O3 O 0.95278(6) 0.00255(11) 0.77536(6) 0.0379(4) Uani 1 1 d . . . . .
O4 O 0.87399(6) 0.03959(12) 0.73100(6) 0.0384(4) Uani 1 1 d . . . . .
O5 O 0.97183(5) 0.21587(10) 0.78448(5) 0.0273(3) Uani 1 1 d . . . . .
O6 O 0.95726(6) 0.15507(12) 0.87824(6) 0.0358(3) Uani 1 1 d . . . . .
O7 O 0.96904(7) 0.42567(11) 0.79495(6) 0.0436(4) Uani 1 1 d . . . . .
O8 O 0.98821(7) 0.35176(11) 0.87471(6) 0.0418(4) Uani 1 1 d . . . . .
O9 O 0.93225(6) 0.31589(11) 0.68121(6) 0.0354(3) Uani 1 1 d . . . . .
O10 O 0.86069(6) 0.24429(11) 0.69148(6) 0.0368(3) Uani 1 1 d . . . . .
O11 O 0.93472(6) 0.21452(12) 0.56706(6) 0.0390(4) Uani 1 1 d . . . . .
O12 O 0.86079(6) 0.17013(14) 0.58552(6) 0.0477(4) Uani 1 1 d . . . . .
N1 N 0.96034(7) 0.02302(12) 0.63766(7) 0.0302(4) Uani 1 1 d . . . . .
H1 H 0.9919 0.0068 0.6395 0.036 Uiso 1 1 d R U . . .
N2 N 0.92291(7) 0.21345(13) 0.79570(7) 0.0323(4) Uani 1 1 d . . . . .
H2 H 0.8941 0.2208 0.7665 0.039 Uiso 1 1 d R U . . .
C1 C 0.92311(8) -0.03362(15) 0.61398(8) 0.0324(4) Uani 1 1 d . . . . .
C2 C 0.93582(9) -0.10877(16) 0.57750(9) 0.0367(5) Uani 1 1 d . . . . .
C3 C 0.90940(11) -0.19444(19) 0.57236(12) 0.0542(7) Uani 1 1 d . . . . .
H3 H 0.8848 -0.2062 0.5934 0.065 Uiso 1 1 calc R U . . .
C4 C 0.91887(14) -0.2633(2) 0.53645(15) 0.0728(10) Uani 1 1 d . . . . .
H4 H 0.9012 -0.3227 0.5334 0.087 Uiso 1 1 calc R U . . .
C5 C 0.95378(13) -0.2456(2) 0.50523(13) 0.0673(9) Uani 1 1 d . . . . .
H5 H 0.9599 -0.2926 0.4804 0.081 Uiso 1 1 calc R U . . .
C6 C 0.97976(11) -0.1606(2) 0.50967(10) 0.0551(7) Uani 1 1 d . . . . .
H6 H 1.0037 -0.1487 0.4879 0.066 Uiso 1 1 calc R U . . .
C7 C 0.97109(10) -0.09211(18) 0.54589(9) 0.0425(5) Uani 1 1 d . . . . .
H7 H 0.9894 -0.0333 0.5491 0.051 Uiso 1 1 calc R U . . .
C8 C 0.90523(9) -0.01328(15) 0.76063(8) 0.0342(5) Uani 1 1 d . . . . .
C9 C 0.88556(11) -0.10637(18) 0.78116(11) 0.0496(6) Uani 1 1 d . . . . .
C10 C 0.82977(13) -0.0930(3) 0.7871(2) 0.1006(15) Uani 1 1 d . . . . .
H10A H 0.8076 -0.0829 0.7516 0.151 Uiso 1 1 calc R U . . .
H10B H 0.8277 -0.0373 0.8099 0.151 Uiso 1 1 calc R U . . .
H10C H 0.8186 -0.1503 0.8035 0.151 Uiso 1 1 calc R U . . .
C11 C 0.91790(14) -0.1331(2) 0.83559(12) 0.0731(10) Uani 1 1 d . . . . .
H11A H 0.9035 -0.1902 0.8492 0.110 Uiso 1 1 calc R U . . .
H11B H 0.9181 -0.0799 0.8607 0.110 Uiso 1 1 calc R U . . .
H11C H 0.9530 -0.1466 0.8321 0.110 Uiso 1 1 calc R U . . .
C12 C 0.8890(2) -0.1826(2) 0.74053(16) 0.1029(15) Uani 1 1 d . . . . .
H12A H 0.9247 -0.1891 0.7372 0.154 Uiso 1 1 calc R U . . .
H12B H 0.8676 -0.1646 0.7057 0.154 Uiso 1 1 calc R U . . .
H12C H 0.8771 -0.2437 0.7522 0.154 Uiso 1 1 calc R U . . .
C13 C 0.91851(9) 0.17917(16) 0.84324(8) 0.0333(5) Uani 1 1 d . . . . .
C14 C 0.86573(9) 0.17241(17) 0.85316(9) 0.0389(5) Uani 1 1 d . . . . .
C15 C 0.85912(11) 0.1256(2) 0.89876(11) 0.0532(7) Uani 1 1 d . . . . .
H15 H 0.8878 0.0983 0.9227 0.064 Uiso 1 1 calc R U . . .
C16 C 0.81079(12) 0.1181(3) 0.90983(14) 0.0705(9) Uani 1 1 d . . . . .
H16 H 0.8065 0.0857 0.9413 0.085 Uiso 1 1 calc R U . . .
C17 C 0.76925(12) 0.1570(3) 0.87589(14) 0.0740(10) Uani 1 1 d . . . . .
H17 H 0.7361 0.1506 0.8832 0.089 Uiso 1 1 calc R U . . .
C18 C 0.77601(13) 0.2053(3) 0.83131(15) 0.0913(13) Uani 1 1 d . . . . .
H18 H 0.7474 0.2339 0.8081 0.110 Uiso 1 1 calc R U . . .
C19 C 0.82382(11) 0.2130(3) 0.81950(12) 0.0741(10) Uani 1 1 d . . . . .
H19 H 0.8278 0.2464 0.7882 0.089 Uiso 1 1 calc R U . . .
C20 C 0.97191(10) 0.42139(17) 0.84501(9) 0.0422(6) Uani 1 1 d . . . . .
C21A C 0.95264(15) 0.5073(2) 0.87220(11) 0.0700(9) Uani 0.6 1 d D U P A 1
C22A C 0.9911(6) 0.5337(12) 0.9210(4) 0.094(3) Uani 0.6 1 d D U P A 1
H22A H 0.9782 0.5872 0.9390 0.141 Uiso 0.6 1 calc R U P A 1
H22B H 1.0230 0.5527 0.9108 0.141 Uiso 0.6 1 calc R U P A 1
H22C H 0.9977 0.4786 0.9453 0.141 Uiso 0.6 1 calc R U P A 1
C23A C 0.9030(3) 0.4672(5) 0.8913(3) 0.0806(19) Uani 0.6 1 d D U P A 1
H23A H 0.8879 0.5187 0.9089 0.121 Uiso 0.6 1 calc R U P A 1
H23B H 0.9132 0.4144 0.9167 0.121 Uiso 0.6 1 calc R U P A 1
H23C H 0.8779 0.4442 0.8600 0.121 Uiso 0.6 1 calc R U P A 1
C24A C 0.9327(4) 0.5864(4) 0.8344(3) 0.090(2) Uani 0.6 1 d D U P A 1
H24A H 0.9052 0.5621 0.8057 0.135 Uiso 0.6 1 calc R U P A 1
H24B H 0.9604 0.6116 0.8187 0.135 Uiso 0.6 1 calc R U P A 1
H24C H 0.9194 0.6377 0.8538 0.135 Uiso 0.6 1 calc R U P A 1
C21B C 0.95264(15) 0.5073(2) 0.87220(11) 0.0700(9) Uani 0.4 1 d D U P A 2
C22B C 0.9799(9) 0.5138(18) 0.9315(5) 0.086(5) Uani 0.4 1 d D U P A 2
H22D H 1.0170 0.5094 0.9346 0.128 Uiso 0.4 1 calc R U P A 2
H22E H 0.9685 0.4611 0.9515 0.128 Uiso 0.4 1 calc R U P A 2
H22F H 0.9716 0.5751 0.9463 0.128 Uiso 0.4 1 calc R U P A 2
C23B C 0.8964(4) 0.5134(12) 0.8611(7) 0.160(6) Uani 0.4 1 d D U P A 2
H23D H 0.8826 0.4555 0.8745 0.241 Uiso 0.4 1 calc R U P A 2
H23E H 0.8831 0.5190 0.8223 0.241 Uiso 0.4 1 calc R U P A 2
H23F H 0.8862 0.5697 0.8792 0.241 Uiso 0.4 1 calc R U P A 2
C24B C 0.9759(6) 0.6003(6) 0.8472(4) 0.107(3) Uani 0.4 1 d D U P A 2
H24D H 0.9671 0.6585 0.8646 0.161 Uiso 0.4 1 calc R U P A 2
H24E H 0.9614 0.6039 0.8085 0.161 Uiso 0.4 1 calc R U P A 2
H24F H 1.0132 0.5945 0.8533 0.161 Uiso 0.4 1 calc R U P A 2
C25 C 0.88492(9) 0.31688(16) 0.68182(8) 0.0344(5) Uani 1 1 d . . . . .
C26 C 0.85530(11) 0.41095(18) 0.66946(11) 0.0495(6) Uani 1 1 d . U . . .
C27 C 0.8197(2) 0.3988(3) 0.61581(19) 0.141(2) Uani 1 1 d . . . . .
H27A H 0.7966 0.4538 0.6086 0.212 Uiso 1 1 calc R U . . .
H27B H 0.7998 0.3400 0.6159 0.212 Uiso 1 1 calc R U . . .
H27C H 0.8397 0.3946 0.5879 0.212 Uiso 1 1 calc R U . . .
C28 C 0.89054(16) 0.4951(2) 0.67110(19) 0.0962(13) Uani 1 1 d . U . . .
H28A H 0.9111 0.4869 0.6439 0.144 Uiso 1 1 calc R U . . .
H28B H 0.9132 0.4994 0.7067 0.144 Uiso 1 1 calc R U . . .
H28C H 0.8703 0.5540 0.6637 0.144 Uiso 1 1 calc R U . . .
C29 C 0.82365(19) 0.4269(3) 0.7117(2) 0.1166(17) Uani 1 1 d . . . . .
H29A H 0.8463 0.4277 0.7475 0.175 Uiso 1 1 calc R U . . .
H29B H 0.7987 0.3749 0.7098 0.175 Uiso 1 1 calc R U . . .
H29C H 0.8056 0.4882 0.7051 0.175 Uiso 1 1 calc R U . . .
C30 C 0.88775(9) 0.19520(16) 0.55386(8) 0.0328(5) Uani 1 1 d . . . . .
C31 C 0.86268(9) 0.2008(2) 0.49411(9) 0.0442(6) Uani 1 1 d . . . . .
C32 C 0.87281(15) 0.1025(2) 0.47047(12) 0.0755(10) Uani 1 1 d . . . . .
H32A H 0.8612 0.0513 0.4913 0.113 Uiso 1 1 calc R U . . .
H32B H 0.9095 0.0953 0.4721 0.113 Uiso 1 1 calc R U . . .
H32C H 0.8541 0.0986 0.4330 0.113 Uiso 1 1 calc R U . . .
C33 C 0.88730(13) 0.2783(2) 0.46646(11) 0.0647(8) Uani 1 1 d . . . . .
H33A H 0.8715 0.2789 0.4280 0.097 Uiso 1 1 calc R U . . .
H33B H 0.9240 0.2653 0.4713 0.097 Uiso 1 1 calc R U . . .
H33C H 0.8823 0.3407 0.4821 0.097 Uiso 1 1 calc R U . . .
C34 C 0.80609(12) 0.2152(4) 0.48655(13) 0.0929(14) Uani 1 1 d . . . . .
H34A H 0.7994 0.2771 0.5018 0.139 Uiso 1 1 calc R U . . .
H34B H 0.7916 0.1637 0.5048 0.139 Uiso 1 1 calc R U . . .
H34C H 0.7903 0.2141 0.4481 0.139 Uiso 1 1 calc R U . . .
O13A O 0.7861(8) 0.086(2) 0.6385(9) 0.064(5) Uani 0.5 1 d D U P B 1
C35A C 0.7579(3) 0.0823(8) 0.6805(4) 0.094(3) Uani 0.5 1 d D U P B 1
H35A H 0.7427 0.0178 0.6810 0.113 Uiso 0.5 1 calc R U P B 1
H35B H 0.7820 0.0921 0.7155 0.113 Uiso 0.5 1 calc R U P B 1
C36A C 0.7192(4) 0.1505(8) 0.6748(4) 0.101(3) Uani 0.5 1 d D U P B 1
H36A H 0.7341 0.2148 0.6759 0.151 Uiso 0.5 1 calc R U P B 1
H36B H 0.7011 0.1436 0.7042 0.151 Uiso 0.5 1 calc R U P B 1
H36C H 0.6950 0.1411 0.6404 0.151 Uiso 0.5 1 calc R U P B 1
O13B O 0.7934(8) 0.094(2) 0.6450(8) 0.047(2) Uani 0.5 1 d D U P B 2
C35B C 0.7532(4) 0.1415(8) 0.6629(6) 0.128(4) Uani 0.5 1 d D U P B 2
H35C H 0.7686 0.1938 0.6873 0.153 Uiso 0.5 1 calc R U P B 2
H35D H 0.7307 0.1716 0.6313 0.153 Uiso 0.5 1 calc R U P B 2
C36B C 0.7233(7) 0.0882(10) 0.6887(7) 0.173(7) Uani 0.5 1 d D U P B 2
H36D H 0.7128 0.0294 0.6684 0.259 Uiso 0.5 1 calc R U P B 2
H36E H 0.6929 0.1252 0.6916 0.259 Uiso 0.5 1 calc R U P B 2
H36F H 0.7427 0.0718 0.7248 0.259 Uiso 0.5 1 calc R U P B 2
O14A O 0.78315(16) -0.0294(3) 0.55101(19) 0.0861(12) Uani 0.6 1 d . . P C 1
O14B O 0.7799(3) -0.0831(6) 0.5979(3) 0.105(2) Uani 0.4 1 d . . P C 2
C37 C 0.7579(2) -0.1114(4) 0.5511(3) 0.139(2) Uani 1 1 d . . . . .
H37A H 0.7636 -0.1359 0.5883 0.167 Uiso 0.6 1 calc R U P C 1
H37B H 0.7719 -0.1591 0.5294 0.167 Uiso 0.6 1 calc R U P C 1
H37C H 0.7659 -0.1803 0.5492 0.167 Uiso 0.4 1 calc R U P C 2
H37D H 0.7752 -0.0783 0.5256 0.167 Uiso 0.4 1 calc R U P C 2
C38 C 0.7050(2) -0.1018(6) 0.5304(3) 0.216(4) Uani 1 1 d . . . . .
H38A H 0.6894 -0.1655 0.5242 0.324 Uiso 1 1 calc R U . . .
H38B H 0.6992 -0.0667 0.4963 0.324 Uiso 1 1 calc R U . . .
H38C H 0.6895 -0.0667 0.5561 0.324 Uiso 1 1 calc R U . . .

loop_
_atom_site_aniso_label
_atom_site_aniso_U_11
_atom_site_aniso_U_22
_atom_site_aniso_U_33
_atom_site_aniso_U_23
_atom_site_aniso_U_13
_atom_site_aniso_U_12
Co1 0.02993(15) 0.03304(14) 0.02031(13) -0.00030(10) 0.00461(11) -0.00217(12)
Co2 0.0279(2) 0.02669(18) 0.02183(18) 0.000 0.00653(15) 0.000
Co3 0.02748(15) 0.03911(16) 0.02529(14) -0.00108(11) 0.00779(11) -0.00023(12)
Co4 0.0394(2) 0.02706(19) 0.02319(19) 0.000 0.00685(17) 0.000
O1 0.0293(7) 0.0295(7) 0.0235(7) -0.0060(5) 0.0069(6) -0.0005(6)
O2 0.0329(9) 0.0520(10) 0.0519(10) -0.0204(8) 0.0152(8) -0.0109(8)
O3 0.0362(9) 0.0393(8) 0.0372(8) 0.0075(7) 0.0054(7) -0.0073(7)
O4 0.0367(9) 0.0455(9) 0.0350(8) 0.0084(7) 0.0119(7) 0.0041(7)
O5 0.0273(7) 0.0314(7) 0.0235(7) 0.0000(5) 0.0063(6) 0.0027(6)
O6 0.0309(8) 0.0520(9) 0.0245(7) 0.0055(6) 0.0060(6) 0.0043(7)
O7 0.0634(12) 0.0360(8) 0.0309(8) -0.0027(6) 0.0092(8) 0.0116(8)
O8 0.0549(11) 0.0417(9) 0.0290(8) -0.0038(7) 0.0090(7) 0.0104(8)
O9 0.0363(9) 0.0388(8) 0.0305(8) -0.0011(6) 0.0056(7) 0.0051(7)
O10 0.0376(9) 0.0409(8) 0.0329(8) 0.0022(6) 0.0096(7) 0.0078(7)
O11 0.0324(9) 0.0598(10) 0.0233(7) 0.0001(7) 0.0028(6) -0.0041(8)
O12 0.0359(9) 0.0783(13) 0.0295(8) 0.0115(8) 0.0083(7) 0.0023(9)
N1 0.0268(9) 0.0340(9) 0.0301(9) -0.0085(7) 0.0069(7) -0.0015(7)
N2 0.0283(9) 0.0417(10) 0.0267(9) 0.0001(7) 0.0056(7) 0.0060(8)
C1 0.0324(12) 0.0362(11) 0.0288(10) -0.0035(8) 0.0070(9) -0.0036(9)
C2 0.0353(12) 0.0385(12) 0.0327(11) -0.0084(9) -0.0004(9) 0.0023(10)
C3 0.0516(16) 0.0448(14) 0.0661(18) -0.0187(13) 0.0121(14) -0.0100(12)
C4 0.074(2) 0.0494(17) 0.088(2) -0.0311(16) 0.002(2) -0.0055(16)
C5 0.071(2) 0.0653(19) 0.0580(18) -0.0296(15) -0.0024(16) 0.0217(17)
C6 0.0565(17) 0.0708(19) 0.0361(13) -0.0153(13) 0.0059(12) 0.0160(15)
C7 0.0445(14) 0.0499(14) 0.0318(11) -0.0095(10) 0.0056(10) 0.0040(11)
C8 0.0407(13) 0.0339(11) 0.0284(10) 0.0010(8) 0.0086(10) -0.0053(10)
C9 0.0506(16) 0.0398(13) 0.0563(16) 0.0107(11) 0.0067(13) -0.0129(12)
C10 0.059(2) 0.090(3) 0.158(4) 0.045(3) 0.037(2) -0.018(2)
C11 0.097(3) 0.0593(18) 0.0628(19) 0.0282(15) 0.0165(18) -0.0134(18)
C12 0.181(5) 0.0473(19) 0.083(3) -0.0108(17) 0.035(3) -0.033(2)
C13 0.0361(12) 0.0366(11) 0.0287(10) -0.0023(8) 0.0101(9) 0.0024(9)
C14 0.0340(12) 0.0484(13) 0.0361(12) -0.0025(10) 0.0111(10) 0.0035(10)
C15 0.0440(15) 0.0627(17) 0.0569(16) 0.0120(13) 0.0194(13) 0.0038(13)
C16 0.0538(19) 0.085(2) 0.082(2) 0.0173(18) 0.0360(17) 0.0046(17)
C17 0.0432(17) 0.100(3) 0.086(2) -0.004(2) 0.0293(17) 0.0030(18)
C18 0.0426(18) 0.160(4) 0.072(2) 0.022(2) 0.0136(17) 0.025(2)
C19 0.0409(16) 0.131(3) 0.0532(17) 0.0275(19) 0.0166(14) 0.0251(19)
C20 0.0553(16) 0.0375(12) 0.0330(12) -0.0085(9) 0.0079(11) 0.0076(11)
C21A 0.115(3) 0.0499(15) 0.0445(15) -0.0119(12) 0.0155(16) 0.0330(17)
C22A 0.124(6) 0.076(9) 0.081(6) -0.045(5) 0.019(5) 0.008(5)
C23A 0.100(4) 0.071(4) 0.084(4) 0.002(3) 0.049(4) 0.047(3)
C24A 0.152(7) 0.049(3) 0.076(4) 0.005(3) 0.042(4) 0.049(4)
C21B 0.115(3) 0.0499(15) 0.0445(15) -0.0119(12) 0.0155(16) 0.0330(17)
C22B 0.155(14) 0.055(7) 0.044(4) -0.018(4) 0.017(6) 0.009(7)
C23B 0.128(7) 0.159(13) 0.184(14) -0.100(10) 0.011(6) 0.050(6)
C24B 0.182(10) 0.055(5) 0.081(6) -0.009(4) 0.023(7) 0.043(6)
C25 0.0408(13) 0.0385(11) 0.0221(10) -0.0010(8) 0.0032(9) 0.0099(10)
C26 0.0499(16) 0.0391(13) 0.0558(16) 0.0035(11) 0.0036(13) 0.0162(11)
C27 0.180(5) 0.079(3) 0.111(3) -0.008(2) -0.086(4) 0.063(3)
C28 0.097(3) 0.0433(17) 0.143(4) 0.023(2) 0.015(3) 0.0191(18)
C29 0.138(4) 0.078(3) 0.156(4) 0.013(3) 0.081(4) 0.059(3)
C30 0.0335(12) 0.0413(11) 0.0234(10) 0.0003(8) 0.0055(9) 0.0033(9)
C31 0.0352(13) 0.0715(17) 0.0236(10) 0.0040(10) 0.0015(9) -0.0025(12)
C32 0.103(3) 0.083(2) 0.0386(15) -0.0146(15) 0.0098(17) -0.014(2)
C33 0.066(2) 0.082(2) 0.0421(15) 0.0217(14) 0.0040(14) -0.0037(17)
C34 0.0427(17) 0.186(5) 0.0446(17) 0.019(2) -0.0030(14) 0.005(2)
O13A 0.020(5) 0.104(9) 0.069(8) -0.001(6) 0.011(6) -0.010(5)
C35A 0.057(4) 0.121(7) 0.122(6) 0.063(5) 0.057(4) 0.029(5)
C36A 0.079(6) 0.130(8) 0.101(6) 0.010(6) 0.036(5) 0.044(6)
O13B 0.020(5) 0.079(5) 0.040(3) -0.006(3) 0.003(3) -0.007(4)
C35B 0.074(6) 0.095(7) 0.240(13) 0.024(7) 0.090(8) 0.017(5)
C36B 0.175(13) 0.139(11) 0.260(18) -0.011(11) 0.169(14) -0.016(10)
O14A 0.071(3) 0.094(3) 0.086(3) -0.005(2) 0.002(2) -0.029(2)
O14B 0.062(4) 0.134(6) 0.117(6) -0.048(5) 0.016(4) -0.043(4)
C37 0.102(4) 0.154(5) 0.158(6) -0.033(4) 0.021(4) -0.043(4)
C38 0.098(5) 0.267(10) 0.249(9) 0.006(7) -0.039(5) -0.054(5)

loop_
_atom_type_symbol
_atom_type_description
_atom_type_scat_dispersion_real
_atom_type_scat_dispersion_imag
_atom_type_scat_source
C C 0.0033 0.0016 'International Tables Vol C Tables 4.2.6.8 and 6.1.1.4'
H H 0.0000 0.0000 'International Tables Vol C Tables 4.2.6.8 and 6.1.1.4'
N N 0.0061 0.0033 'International Tables Vol C Tables 4.2.6.8 and 6.1.1.4'
O O 0.0106 0.0060 'International Tables Vol C Tables 4.2.6.8 and 6.1.1.4'
Co Co 0.3494 0.9721 'International Tables Vol C Tables 4.2.6.8 and 6.1.1.4'

loop_
_geom_angle_atom_site_label_1
_geom_angle_atom_site_label_2
_geom_angle_atom_site_label_3
_geom_angle
_geom_angle_site_symmetry_1
_geom_angle_site_symmetry_3
O11 Co1 O8 95.54(7) . 2_756
O11 Co1 O5 168.64(6) . 2_756
O8 Co1 O5 91.16(6) 2_756 2_756
O11 Co1 O1 93.85(6) . .
O8 Co1 O1 170.57(6) 2_756 .
O5 Co1 O1 79.42(5) 2_756 .
O11 Co1 O9 103.72(6) . .
O8 Co1 O9 86.32(6) 2_756 .
O5 Co1 O9 85.83(6) 2_756 .
O1 Co1 O9 92.37(6) . .
O11 Co1 O6 94.33(6) . 2_756
O8 Co1 O6 86.85(7) 2_756 2_756
O5 Co1 O6 76.85(5) 2_756 2_756
O1 Co1 O6 91.51(6) . 2_756
O9 Co1 O6 161.23(6) . 2_756
O3 Co2 O3 100.26(10) . 2_756
O3 Co2 O5 94.16(6) . .
O3 Co2 O5 162.02(6) 2_756 .
O3 Co2 O5 162.03(6) . 2_756
O3 Co2 O5 94.16(6) 2_756 2_756
O5 Co2 O5 74.04(7) . 2_756
O3 Co2 O1 91.47(6) . .
O3 Co2 O1 90.63(6) 2_756 .
O5 Co2 O1 99.74(5) . .
O5 Co2 O1 77.59(5) 2_756 .
O3 Co2 O1 90.63(6) . 2_756
O3 Co2 O1 91.47(6) 2_756 2_756
O5 Co2 O1 77.59(5) . 2_756
O5 Co2 O1 99.74(5) 2_756 2_756
O1 Co2 O1 176.72(7) . 2_756
O13B Co3 O12 87.6(6) . .
O13B Co3 O4 88.4(6) . .
O12 Co3 O4 175.35(7) . .
O13B Co3 O10 87.7(7) . .
O12 Co3 O10 88.50(7) . .
O4 Co3 O10 93.66(6) . .
O13B Co3 O2 92.0(7) . .
O12 Co3 O2 86.61(7) . .
O4 Co3 O2 91.20(7) . .
O10 Co3 O2 175.11(6) . .
O13B Co3 O1 170.2(7) . .
O12 Co3 O1 92.88(6) . .
O4 Co3 O1 90.69(6) . .
O10 Co3 O1 102.11(6) . .
O2 Co3 O1 78.30(6) . .
O12 Co3 O13A 85.6(7) . .
O4 Co3 O13A 90.2(7) . .
O10 Co3 O13A 91.3(7) . .
O2 Co3 O13A 88.2(7) . .
O1 Co3 O13A 166.5(6) . .
O7 Co4 O7 102.69(10) 2_756 .
O7 Co4 O5 165.52(6) 2_756 .
O7 Co4 O5 91.60(6) . .
O7 Co4 O5 91.60(6) 2_756 2_756
O7 Co4 O5 165.53(6) . 2_756
O5 Co4 O5 74.23(7) . 2_756
O7 Co4 O9 99.42(6) 2_756 2_756
O7 Co4 O9 89.84(6) . 2_756
O5 Co4 O9 82.70(5) . 2_756
O5 Co4 O9 85.51(5) 2_756 2_756
O7 Co4 O9 89.84(6) 2_756 .
O7 Co4 O9 99.42(6) . .
O5 Co4 O9 85.51(5) . .
O5 Co4 O9 82.70(5) 2_756 .
O9 Co4 O9 165.19(8) 2_756 .
N1 O1 Co3 107.01(10) . .
N1 O1 Co1 108.93(10) . .
Co3 O1 Co1 109.01(6) . .
N1 O1 Co2 111.61(11) . .
Co3 O1 Co2 120.32(6) . .
Co1 O1 Co2 99.37(6) . .
C1 O2 Co3 111.33(14) . .
C8 O3 Co2 132.79(14) . .
C8 O4 Co3 136.07(14) . .
N2 O5 Co1 105.12(10) . 2_756
N2 O5 Co4 122.52(11) . .
Co1 O5 Co4 95.47(6) 2_756 .
N2 O5 Co2 119.87(11) . .
Co1 O5 Co2 103.30(6) 2_756 .
Co4 O5 Co2 105.87(6) . .
C13 O6 Co1 107.17(13) . 2_756
C20 O7 Co4 127.65(15) . .
C20 O8 Co1 131.07(14) . 2_756
C25 O9 Co1 133.26(14) . .
C25 O9 Co4 128.76(13) . .
Co1 O9 Co4 90.21(6) . .
C25 O10 Co3 122.92(14) . .
C30 O11 Co1 128.07(14) . .
C30 O12 Co3 138.42(15) . .
C1 N1 O1 120.33(17) . .
C1 N1 H1 120.2 . .
O1 N1 H1 118.2 . .
C13 N2 O5 117.73(17) . .
C13 N2 H2 122.2 . .
O5 N2 H2 118.1 . .
O2 C1 N1 121.30(19) . .
O2 C1 C2 121.38(19) . .
N1 C1 C2 117.29(19) . .
C3 C2 C7 119.3(2) . .
C3 C2 C1 119.2(2) . .
C7 C2 C1 121.4(2) . .
C2 C3 C4 120.0(3) . .
C2 C3 H3 120.0 . .
C4 C3 H3 120.0 . .
C5 C4 C3 120.1(3) . .
C5 C4 H4 119.9 . .
C3 C4 H4 119.9 . .
C6 C5 C4 120.3(3) . .
C6 C5 H5 119.8 . .
C4 C5 H5 119.8 . .
C5 C6 C7 120.0(3) . .
C5 C6 H6 120.0 . .
C7 C6 H6 120.0 . .
C6 C7 C2 120.3(3) . .
C6 C7 H7 119.8 . .
C2 C7 H7 119.8 . .
O4 C8 O3 125.3(2) . .
O4 C8 C9 118.4(2) . .
O3 C8 C9 116.3(2) . .
C12 C9 C11 110.4(3) . .
C12 C9 C8 106.7(2) . .
C11 C9 C8 110.5(2) . .
C12 C9 C10 111.0(3) . .
C11 C9 C10 108.3(3) . .
C8 C9 C10 109.9(2) . .
C9 C10 H10A 109.5 . .
C9 C10 H10B 109.5 . .
H10A C10 H10B 109.5 . .
C9 C10 H10C 109.5 . .
H10A C10 H10C 109.5 . .
H10B C10 H10C 109.5 . .
C9 C11 H11A 109.5 . .
C9 C11 H11B 109.5 . .
H11A C11 H11B 109.5 . .
C9 C11 H11C 109.5 . .
H11A C11 H11C 109.5 . .
H11B C11 H11C 109.5 . .
C9 C12 H12A 109.5 . .
C9 C12 H12B 109.5 . .
H12A C12 H12B 109.5 . .
C9 C12 H12C 109.5 . .
H12A C12 H12C 109.5 . .
H12B C12 H12C 109.5 . .
O6 C13 N2 121.3(2) . .
O6 C13 C14 121.90(19) . .
N2 C13 C14 116.8(2) . .
C15 C14 C19 119.0(2) . .
C15 C14 C13 118.2(2) . .
C19 C14 C13 122.8(2) . .
C14 C15 C16 120.2(3) . .
C14 C15 H15 119.9 . .
C16 C15 H15 119.9 . .
C17 C16 C15 120.6(3) . .
C17 C16 H16 119.7 . .
C15 C16 H16 119.7 . .
C16 C17 C18 119.1(3) . .
C16 C17 H17 120.4 . .
C18 C17 H17 120.4 . .
C17 C18 C19 121.0(3) . .
C17 C18 H18 119.5 . .
C19 C18 H18 119.5 . .
C14 C19 C18 120.0(3) . .
C14 C19 H19 120.0 . .
C18 C19 H19 120.0 . .
O8 C20 O7 125.8(2) . .
O8 C20 C21A 116.2(2) . .
O7 C20 C21A 117.9(2) . .
C22A C21A C24A 116.6(7) . .
C22A C21A C20 109.5(8) . .
C24A C21A C20 113.4(3) . .
C22A C21A C23A 107.6(6) . .
C24A C21A C23A 104.5(5) . .
C20 C21A C23A 104.2(3) . .
C21A C22A H22A 109.5 . .
C21A C22A H22B 109.5 . .
H22A C22A H22B 109.5 . .
C21A C22A H22C 109.5 . .
H22A C22A H22C 109.5 . .
H22B C22A H22C 109.5 . .
C21A C23A H23A 109.5 . .
C21A C23A H23B 109.5 . .
H23A C23A H23B 109.5 . .
C21A C23A H23C 109.5 . .
H23A C23A H23C 109.5 . .
H23B C23A H23C 109.5 . .
C21A C24A H24A 109.5 . .
C21A C24A H24B 109.5 . .
H24A C24A H24B 109.5 . .
C21A C24A H24C 109.5 . .
H24A C24A H24C 109.5 . .
H24B C24A H24C 109.5 . .
H22D C22B H22E 109.5 . .
H22D C22B H22F 109.5 . .
H22E C22B H22F 109.5 . .
H23D C23B H23E 109.5 . .
H23D C23B H23F 109.5 . .
H23E C23B H23F 109.5 . .
H24D C24B H24E 109.5 . .
H24D C24B H24F 109.5 . .
H24E C24B H24F 109.5 . .
O10 C25 O9 123.5(2) . .
O10 C25 C26 117.8(2) . .
O9 C25 C26 118.7(2) . .
C27 C26 C28 112.7(3) . .
C27 C26 C29 108.8(4) . .
C28 C26 C29 107.9(3) . .
C27 C26 C25 106.8(2) . .
C28 C26 C25 111.8(2) . .
C29 C26 C25 108.8(2) . .
C26 C27 H27A 109.5 . .
C26 C27 H27B 109.5 . .
H27A C27 H27B 109.5 . .
C26 C27 H27C 109.5 . .
H27A C27 H27C 109.5 . .
H27B C27 H27C 109.5 . .
C26 C28 H28A 109.5 . .
C26 C28 H28B 109.5 . .
H28A C28 H28B 109.5 . .
C26 C28 H28C 109.5 . .
H28A C28 H28C 109.5 . .
H28B C28 H28C 109.5 . .
C26 C29 H29A 109.5 . .
C26 C29 H29B 109.5 . .
H29A C29 H29B 109.5 . .
C26 C29 H29C 109.5 . .
H29A C29 H29C 109.5 . .
H29B C29 H29C 109.5 . .
O12 C30 O11 125.0(2) . .
O12 C30 C31 118.1(2) . .
O11 C30 C31 116.98(19) . .
C34 C31 C33 111.9(3) . .
C34 C31 C30 110.4(2) . .
C33 C31 C30 111.0(2) . .
C34 C31 C32 109.0(3) . .
C33 C31 C32 108.7(2) . .
C30 C31 C32 105.5(2) . .
C31 C32 H32A 109.5 . .
C31 C32 H32B 109.5 . .
H32A C32 H32B 109.5 . .
C31 C32 H32C 109.5 . .
H32A C32 H32C 109.5 . .
H32B C32 H32C 109.5 . .
C31 C33 H33A 109.5 . .
C31 C33 H33B 109.5 . .
H33A C33 H33B 109.5 . .
C31 C33 H33C 109.5 . .
H33A C33 H33C 109.5 . .
H33B C33 H33C 109.5 . .
C31 C34 H34A 109.5 . .
C31 C34 H34B 109.5 . .
H34A C34 H34B 109.5 . .
C31 C34 H34C 109.5 . .
H34A C34 H34C 109.5 . .
H34B C34 H34C 109.5 . .
C35A O13A Co3 119.5(14) . .
C36A C35A O13A 113.5(15) . .
C36A C35A H35A 108.9 . .
O13A C35A H35A 108.9 . .
C36A C35A H35B 108.9 . .
O13A C35A H35B 108.9 . .
H35A C35A H35B 107.7 . .
C35A C36A H36A 109.5 . .
C35A C36A H36B 109.5 . .
H36A C36A H36B 109.5 . .
C35A C36A H36C 109.5 . .
H36A C36A H36C 109.5 . .
H36B C36A H36C 109.5 . .
C35B O13B Co3 134.9(17) . .
C36B C35B O13B 117.6(16) . .
C36B C35B H35C 107.9 . .
O13B C35B H35C 107.9 . .
C36B C35B H35D 107.9 . .
O13B C35B H35D 107.9 . .
H35C C35B H35D 107.2 . .
C35B C36B H36D 109.5 . .
C35B C36B H36E 109.5 . .
H36D C36B H36E 109.5 . .
C35B C36B H36F 109.5 . .
H36D C36B H36F 109.5 . .
H36E C36B H36F 109.5 . .
O14B C37 C38 123.1(7) . .
O14A C37 C38 112.9(6) . .
O14A C37 H37A 109.0 . .
C38 C37 H37A 109.0 . .
O14A C37 H37B 109.0 . .
C38 C37 H37B 109.0 . .
H37A C37 H37B 107.8 . .
O14B C37 H37C 106.6 . .
C38 C37 H37C 106.6 . .
O14B C37 H37D 106.6 . .
C38 C37 H37D 106.6 . .
H37C C37 H37D 106.5 . .
C37 C38 H38A 109.5 . .
C37 C38 H38B 109.5 . .
H38A C38 H38B 109.5 . .
C37 C38 H38C 109.5 . .
H38A C38 H38C 109.5 . .
H38B C38 H38C 109.5 . .

loop_
_geom_bond_atom_site_label_1
_geom_bond_atom_site_label_2
_geom_bond_distance
_geom_bond_site_symmetry_2
Co1 O11 1.9869(15) .
Co1 O8 2.0221(16) 2_756
Co1 O5 2.0961(14) 2_756
Co1 O1 2.1385(14) .
Co1 O9 2.1452(15) .
Co1 O6 2.1590(15) 2_756
Co2 O3 2.0060(15) .
Co2 O3 2.0060(15) 2_756
Co2 O5 2.1201(14) .
Co2 O5 2.1201(14) 2_756
Co2 O1 2.1975(13) .
Co2 O1 2.1976(13) 2_756
Co3 O13B 2.01(2) .
Co3 O12 2.0419(16) .
Co3 O4 2.0422(15) .
Co3 O10 2.1066(16) .
Co3 O2 2.1165(16) .
Co3 O1 2.1172(14) .
Co3 O13A 2.22(2) .
Co4 O7 1.9891(16) 2_756
Co4 O7 1.9891(15) .
Co4 O5 2.1155(14) .
Co4 O5 2.1156(14) 2_756
Co4 O9 2.2534(15) 2_756
Co4 O9 2.2535(15) .
O1 N1 1.393(2) .
O2 C1 1.257(3) .
O3 C8 1.267(3) .
O4 C8 1.242(3) .
O5 N2 1.400(2) .
O5 Co1 2.0961(14) 2_756
O6 C13 1.260(3) .
O6 Co1 2.1590(15) 2_756
O7 C20 1.264(3) .
O8 C20 1.252(3) .
O8 Co1 2.0221(16) 2_756
O9 C25 1.271(3) .
O10 C25 1.256(3) .
O11 C30 1.259(3) .
O12 C30 1.244(3) .
N1 C1 1.313(3) .
N1 H1 0.8675 .
N2 C13 1.333(3) .
N2 H2 0.9549 .
C1 C2 1.490(3) .
C2 C3 1.382(3) .
C2 C7 1.388(3) .
C3 C4 1.388(4) .
C3 H3 0.9500 .
C4 C5 1.375(5) .
C4 H4 0.9500 .
C5 C6 1.367(4) .
C5 H5 0.9500 .
C6 C7 1.384(3) .
C6 H6 0.9500 .
C7 H7 0.9500 .
C8 C9 1.536(3) .
C9 C12 1.502(4) .
C9 C11 1.516(4) .
C9 C10 1.545(4) .
C10 H10A 0.9800 .
C10 H10B 0.9800 .
C10 H10C 0.9800 .
C11 H11A 0.9800 .
C11 H11B 0.9800 .
C11 H11C 0.9800 .
C12 H12A 0.9800 .
C12 H12B 0.9800 .
C12 H12C 0.9800 .
C13 C14 1.491(3) .
C14 C15 1.379(3) .
C14 C19 1.379(4) .
C15 C16 1.387(4) .
C15 H15 0.9500 .
C16 C17 1.365(5) .
C16 H16 0.9500 .
C17 C18 1.367(5) .
C17 H17 0.9500 .
C18 C19 1.381(4) .
C18 H18 0.9500 .
C19 H19 0.9500 .
C20 C21A 1.530(3) .
C21A C22A 1.480(10) .
C21A C24A 1.488(6) .
C21A C23A 1.611(7) .
C22A H22A 0.9800 .
C22A H22B 0.9800 .
C22A H22C 0.9800 .
C23A H23A 0.9800 .
C23A H23B 0.9800 .
C23A H23C 0.9800 .
C24A H24A 0.9800 .
C24A H24B 0.9800 .
C24A H24C 0.9800 .
C22B H22D 0.9800 .
C22B H22E 0.9800 .
C22B H22F 0.9800 .
C23B H23D 0.9800 .
C23B H23E 0.9800 .
C23B H23F 0.9800 .
C24B H24D 0.9800 .
C24B H24E 0.9800 .
C24B H24F 0.9800 .
C25 C26 1.532(3) .
C26 C27 1.498(5) .
C26 C28 1.502(5) .
C26 C29 1.525(5) .
C27 H27A 0.9800 .
C27 H27B 0.9800 .
C27 H27C 0.9800 .
C28 H28A 0.9800 .
C28 H28B 0.9800 .
C28 H28C 0.9800 .
C29 H29A 0.9800 .
C29 H29B 0.9800 .
C29 H29C 0.9800 .
C30 C31 1.529(3) .
C31 C34 1.499(4) .
C31 C33 1.518(4) .
C31 C32 1.547(4) .
C32 H32A 0.9800 .
C32 H32B 0.9800 .
C32 H32C 0.9800 .
C33 H33A 0.9800 .
C33 H33B 0.9800 .
C33 H33C 0.9800 .
C34 H34A 0.9800 .
C34 H34B 0.9800 .
C34 H34C 0.9800 .
O13A C35A 1.437(14) .
C35A C36A 1.394(10) .
C35A H35A 0.9900 .
C35A H35B 0.9900 .
C36A H36A 0.9800 .
C36A H36B 0.9800 .
C36A H36C 0.9800 .
O13B C35B 1.422(14) .
C35B C36B 1.362(12) .
C35B H35C 0.9900 .
C35B H35D 0.9900 .
C36B H36D 0.9800 .
C36B H36E 0.9800 .
C36B H36F 0.9800 .
O14A C37 1.329(6) .
O14B C37 1.275(8) .
C37 C38 1.407(7) .
C37 H37A 0.9900 .
C37 H37B 0.9900 .
C37 H37C 0.9900 .
C37 H37D 0.9900 .
C38 H38A 0.9800 .
C38 H38B 0.9800 .
C38 H38C 0.9800 .
